data_7209754
loop_
_publ_author_name
'Tilborg, Ana\"elle'
'Springuel, G\'eraldine'
'Norberg, Bernadette'
'Wouters, Johan'
'Leyssens, Tom'

_publ_section_title
;
 On the influence of using a zwitterionic coformer for cocrystallization:
 structural focus on naproxen--proline cocrystals
;
_journal_issue 17
_journal_name_full CrystEngComm
_journal_page_first 3341
_journal_paper_doi 10.1039/c3ce40084k
_journal_volume 15
_journal_year 2013
_chemical_absolute_configuration rm
_chemical_formula_moiety 'C14 H14 O3, C5 H9 N O2'
_chemical_formula_sum 'C19 H23 N O5'
_chemical_formula_weight 345.38
_chemical_name_common
;
D-Prolinium cocrystal of S-Naproxen
;
_chemical_name_systematic
;
(2S)-2-(6-methoxynaphthalen-2-yl)propanoic acid -
R-pyrrolidinium-2-carboxylate (1:1)
;
_space_group_IT_number 4
_symmetry_cell_setting monoclinic
_symmetry_space_group_name_Hall 'P 2yb'
_symmetry_space_group_name_H-M 'P 1 21 1'
_atom_sites_solution_hydrogens geom
_atom_sites_solution_primary direct
_atom_sites_solution_secondary difmap
_audit_creation_method SHELXL-97
_cell_angle_alpha 90.00
_cell_angle_beta 92.047(4)
_cell_angle_gamma 90.00
_cell_formula_units_Z 2
_cell_length_a 5.7713(2)
_cell_length_b 6.2520(3)
_cell_length_c 23.8346(11)
_cell_measurement_reflns_used 1815
_cell_measurement_temperature 293(2)
_cell_measurement_theta_max 67.5182
_cell_measurement_theta_min 3.7093
_cell_volume 859.46(6)
_computing_cell_refinement
;
CrysAlisPro, Agilent Technologies,
Version 1.171.35.21 (release 20-01-2012 CrysAlis171 .NET)
(compiled Jan 23 2012,18:06:46)
;
_computing_data_collection
;
CrysAlisPro, Agilent Technologies,
Version 1.171.35.21 (release 20-01-2012 CrysAlis171 .NET)
(compiled Jan 23 2012,18:06:46)
;
_computing_data_reduction
;
CrysAlisPro, Agilent Technologies,
Version 1.171.35.21 (release 20-01-2012 CrysAlis171 .NET)
(compiled Jan 23 2012,18:06:46)
;
_computing_structure_refinement 'SHELXL-97 (Sheldrick, 1997)'
_computing_structure_solution Sir2011
_diffrn_ambient_temperature 293(2)
_diffrn_detector_area_resol_mean 10.3712
_diffrn_measured_fraction_theta_full 0.988
_diffrn_measured_fraction_theta_max 0.988
_diffrn_measurement_device_type 'Xcalibur, Ruby, Gemini ultra'
_diffrn_measurement_method '\w scans'
_diffrn_radiation_monochromator mirror
_diffrn_radiation_source 'fine-focus sealed tube'
_diffrn_radiation_type CuK\a
_diffrn_radiation_wavelength 1.54184
_diffrn_reflns_av_R_equivalents 0.0343
_diffrn_reflns_av_sigmaI/netI 0.0343
_diffrn_reflns_limit_h_max 6
_diffrn_reflns_limit_h_min -6
_diffrn_reflns_limit_k_max 7
_diffrn_reflns_limit_k_min -6
_diffrn_reflns_limit_l_max 28
_diffrn_reflns_limit_l_min -27
_diffrn_reflns_number 3519
_diffrn_reflns_theta_full 67.59
_diffrn_reflns_theta_max 67.59
_diffrn_reflns_theta_min 3.71
_exptl_absorpt_coefficient_mu 0.795
_exptl_absorpt_correction_T_max 0.9765
_exptl_absorpt_correction_T_min 0.6920
_exptl_absorpt_correction_type analytical
_exptl_absorpt_process_details
;
CrysAlisPro, Agilent Technologies,
Version 1.171.35.21 (release 20-01-2012 CrysAlis171 .NET)
(compiled Jan 23 2012,18:06:46)
Analytical numeric absorption correction using a multifaceted crystal
model based on expressions derived by R.C. Clark & J.S. Reid.
(Clark, R. C. & Reid, J. S. (1995). Acta Cryst. A51, 887-897)
;
_exptl_crystal_colour colourless
_exptl_crystal_density_diffrn 1.335
_exptl_crystal_density_method 'not measured'
_exptl_crystal_description plaquet
_exptl_crystal_F_000 368
_exptl_crystal_preparation ethanol
_exptl_crystal_size_max 0.50
_exptl_crystal_size_mid 0.20
_exptl_crystal_size_min 0.03
_refine_diff_density_max 0.234
_refine_diff_density_min -0.241
_refine_diff_density_rms 0.062
_refine_ls_abs_structure_details 'Flack H D (1983), Acta Cryst. A39, 876-881'
_refine_ls_extinction_method none
_refine_ls_goodness_of_fit_ref 1.064
_refine_ls_hydrogen_treatment constr
_refine_ls_matrix_type full
_refine_ls_number_parameters 248
_refine_ls_number_reflns 2233
_refine_ls_number_restraints 1
_refine_ls_restrained_S_all 1.064
_refine_ls_R_factor_all 0.0658
_refine_ls_R_factor_gt 0.0642
_refine_ls_shift/su_max 0.000
_refine_ls_shift/su_mean 0.000
_refine_ls_structure_factor_coef Fsqd
_refine_ls_weighting_details 'calc w=1/[\s^2^(Fo^2^)+(0.0904P)^2^+0.6329P] where P=(Fo^2^+2Fc^2^)/3'
_refine_ls_weighting_scheme calc
_refine_ls_wR_factor_gt 0.1795
_refine_ls_wR_factor_ref 0.1811
_reflns_number_gt 2141
_reflns_number_total 2233
_reflns_threshold_expression >2sigma(I)
_cod_data_source_file c3ce40084k.txt
_cod_data_source_block shelxl2
_cod_original_sg_symbol_H-M 'P 21'
_cod_database_code 7209754

loop_
_symmetry_equiv_pos_as_xyz
'x, y, z'
'-x, y+1/2, -z'

loop_
_atom_site_label
_atom_site_type_symbol
_atom_site_fract_x
_atom_site_fract_y
_atom_site_fract_z
_atom_site_U_iso_or_equiv
_atom_site_adp_type
_atom_site_occupancy
_atom_site_symmetry_multiplicity
_atom_site_calc_flag
_atom_site_refinement_flags
_atom_site_disorder_assembly
_atom_site_disorder_group
C4 C 0.123(9) -0.079(7) 0.5834(13) 0.045(10) Uani 0.30 1 d P A 1
H4A H 0.1675 0.0557 0.5668 0.054 Uiso 0.30 1 calc PR A 1
H4B H -0.0444 -0.0856 0.5854 0.054 Uiso 0.30 1 calc PR A 1
C3 C 0.242(3) -0.114(3) 0.6403(8) 0.061(5) Uani 0.30 1 d P A 1
H3A H 0.2802 0.0236 0.6571 0.074 Uiso 0.30 1 calc PR A 1
H3B H 0.1369 -0.1870 0.6647 0.074 Uiso 0.30 1 calc PR A 1
C2 C 0.420(5) -0.220(9) 0.6368(17) 0.046(2) Uani 0.30 1 d P A 1
H2A H 0.4392 -0.3075 0.6703 0.055 Uiso 0.30 1 calc PR A 1
H2B H 0.5512 -0.1232 0.6360 0.055 Uiso 0.30 1 calc PR A 1
C4' C 0.156(4) -0.079(4) 0.5845(9) 0.065(6) Uani 0.70 1 d P A 2
H4'1 H 0.1106 0.0370 0.5595 0.078 Uiso 0.70 1 calc PR A 2
H4'2 H 0.0280 -0.1116 0.6082 0.078 Uiso 0.70 1 calc PR A 2
C3' C 0.3550(12) -0.0208(14) 0.6176(3) 0.0587(19) Uani 0.70 1 d P A 2
H3'1 H 0.3107 0.0543 0.6512 0.070 Uiso 0.70 1 calc PR A 2
H3'2 H 0.4562 0.0707 0.5966 0.070 Uiso 0.70 1 calc PR A 2
C2' C 0.4791(15) -0.237(3) 0.6333(6) 0.046(2) Uani 0.70 1 d P A 2
H2'1 H 0.6450 -0.2174 0.6390 0.055 Uiso 0.70 1 calc PR A 2
H2'2 H 0.4170 -0.2995 0.6668 0.055 Uiso 0.70 1 calc PR A 2
C1 C 0.4241(6) -0.3741(8) 0.58228(16) 0.0423(9) Uani 1 1 d . . .
H4 H 0.3871 -0.5215 0.5927 0.051 Uiso 1 1 calc R A 1
C5 C 0.6341(7) -0.3702(8) 0.54531(17) 0.0441(10) Uani 1 1 d . A .
C6 C 0.4943(9) 0.3162(11) 0.9432(2) 0.0706(15) Uani 1 1 d . . .
H6A H 0.4865 0.4347 0.9687 0.106 Uiso 1 1 calc R . .
H6B H 0.3570 0.2306 0.9457 0.106 Uiso 1 1 calc R . .
H6C H 0.5059 0.3688 0.9056 0.106 Uiso 1 1 calc R . .
C7 C 0.7291(8) 0.0123(9) 0.9255(2) 0.0536(11) Uani 1 1 d . . .
C8 C 0.5851(8) -0.0563(9) 0.8824(2) 0.0524(12) Uani 1 1 d . . .
H8 H 0.4485 0.0172 0.8736 0.063 Uiso 1 1 calc R . .
C9 C 0.6451(7) -0.2407(8) 0.85100(17) 0.0453(10) Uani 1 1 d . . .
C10 C 0.8546(7) -0.3506(8) 0.86401(18) 0.0467(10) Uani 1 1 d . . .
C11 C 0.9970(7) -0.2759(10) 0.91008(19) 0.0559(12) Uani 1 1 d . . .
H11 H 1.1334 -0.3480 0.9199 0.067 Uiso 1 1 calc R . .
C12 C 0.9349(8) -0.0994(10) 0.9399(2) 0.0610(13) Uani 1 1 d . . .
H12 H 1.0291 -0.0527 0.9699 0.073 Uiso 1 1 calc R . .
C13 C 0.5012(8) -0.3183(9) 0.8062(2) 0.0537(12) Uani 1 1 d . . .
H13 H 0.3607 -0.2509 0.7976 0.064 Uiso 1 1 calc R . .
C14 C 0.5657(7) -0.4902(9) 0.7754(2) 0.0512(11) Uani 1 1 d . . .
H14 H 0.4683 -0.5385 0.7461 0.061 Uiso 1 1 calc R . .
C15 C 0.7783(7) -0.5970(8) 0.78703(18) 0.0461(10) Uani 1 1 d . . .
C16 C 0.9172(7) -0.5290(8) 0.83104(19) 0.0486(11) Uani 1 1 d . . .
H16 H 1.0551 -0.6009 0.8395 0.058 Uiso 1 1 calc R . .
C17 C 0.8426(8) -0.7786(8) 0.74812(19) 0.0515(11) Uani 1 1 d . . .
H17 H 0.7057 -0.8690 0.7414 0.062 Uiso 1 1 calc R . .
C18 C 0.9076(7) -0.6773(8) 0.69231(19) 0.0480(10) Uani 1 1 d . . .
C19 C 1.0414(9) -0.9186(10) 0.7699(2) 0.0642(14) Uani 1 1 d . . .
H19A H 1.1848 -0.8419 0.7674 0.096 Uiso 1 1 calc R . .
H19B H 1.0475 -1.0464 0.7477 0.096 Uiso 1 1 calc R . .
H19C H 1.0174 -0.9560 0.8083 0.096 Uiso 1 1 calc R . .
N1 N 0.2202(6) -0.2727(7) 0.55125(14) 0.0459(9) Uani 1 1 d . A .
H1C H 0.1075 -0.3709 0.5460 0.055 Uiso 1 1 calc R B 1
H1D H 0.2642 -0.2292 0.5172 0.055 Uiso 1 1 calc R B 1
O1 O 0.8001(5) -0.4971(6) 0.55949(13) 0.0503(8) Uani 1 1 d . . .
O2 O 0.6390(5) -0.2387(7) 0.50677(13) 0.0598(9) Uani 1 1 d . . .
O3 O 0.6929(7) 0.1892(6) 0.95758(15) 0.0659(10) Uani 1 1 d . . .
O4 O 0.7525(6) -0.7126(7) 0.65214(14) 0.0645(10) Uani 1 1 d . . .
H4E H 0.8003 -0.6677 0.6224 0.084 Uiso 1 1 calc R . .
O5 O 1.0814(7) -0.5789(9) 0.68515(16) 0.0893(16) Uani 1 1 d . . .

loop_
_atom_site_aniso_label
_atom_site_aniso_U_11
_atom_site_aniso_U_22
_atom_site_aniso_U_33
_atom_site_aniso_U_23
_atom_site_aniso_U_13
_atom_site_aniso_U_12
C4 0.047(16) 0.053(19) 0.036(13) -0.032(12) -0.001(10) 0.003(13)
C3 0.046(8) 0.066(11) 0.075(11) -0.012(10) 0.038(9) -0.015(8)
C2 0.027(6) 0.071(5) 0.042(3) -0.010(3) 0.012(4) 0.006(6)
C4' 0.036(6) 0.065(10) 0.094(13) 0.005(8) 0.020(6) 0.014(5)
C3' 0.056(4) 0.065(5) 0.056(4) -0.011(4) 0.011(3) -0.005(4)
C2' 0.027(6) 0.071(5) 0.042(3) -0.010(3) 0.012(4) 0.006(6)
C1 0.0299(18) 0.048(2) 0.050(2) 0.002(2) 0.0061(15) -0.0011(18)
C5 0.036(2) 0.052(3) 0.046(2) -0.003(2) 0.0056(16) -0.001(2)
C6 0.071(3) 0.066(4) 0.075(3) -0.001(3) 0.014(3) 0.008(3)
C7 0.057(3) 0.053(3) 0.052(2) 0.005(2) 0.0071(19) -0.004(2)
C8 0.043(2) 0.058(3) 0.056(2) 0.009(2) 0.0024(18) 0.005(2)
C9 0.0358(19) 0.049(3) 0.051(2) 0.010(2) 0.0038(16) 0.0006(19)
C10 0.040(2) 0.050(3) 0.051(2) 0.008(2) 0.0002(17) 0.0004(19)
C11 0.039(2) 0.069(3) 0.059(2) 0.004(3) -0.0058(18) 0.006(2)
C12 0.048(2) 0.077(4) 0.058(3) 0.001(3) -0.003(2) 0.001(3)
C13 0.039(2) 0.060(3) 0.062(3) 0.006(2) -0.0025(18) 0.011(2)
C14 0.041(2) 0.056(3) 0.056(2) 0.005(2) -0.0015(17) 0.005(2)
C15 0.039(2) 0.050(3) 0.050(2) 0.009(2) 0.0071(16) 0.0007(19)
C16 0.0328(19) 0.057(3) 0.056(2) 0.011(2) 0.0027(16) 0.003(2)
C17 0.049(2) 0.046(3) 0.060(2) 0.008(2) 0.0062(19) 0.001(2)
C18 0.038(2) 0.051(3) 0.056(2) 0.002(2) 0.0095(17) 0.002(2)
C19 0.055(3) 0.060(3) 0.077(3) 0.013(3) 0.006(2) 0.007(3)
N1 0.0366(17) 0.052(2) 0.0491(18) -0.0022(18) 0.0042(13) -0.0017(17)
O1 0.0351(14) 0.0592(19) 0.0568(17) 0.0057(16) 0.0041(12) 0.0044(15)
O2 0.0512(17) 0.073(3) 0.0557(17) 0.0153(18) 0.0149(13) 0.0076(17)
O3 0.072(2) 0.060(2) 0.0661(19) -0.0063(18) -0.0014(16) 0.0070(19)
O4 0.0586(18) 0.073(3) 0.0617(19) 0.0139(18) -0.0050(14) -0.0197(19)
O5 0.061(2) 0.136(4) 0.071(2) 0.029(3) -0.0015(17) -0.043(3)

loop_
_atom_type_symbol
_atom_type_description
_atom_type_scat_dispersion_real
_atom_type_scat_dispersion_imag
_atom_type_scat_source
C C 0.0181 0.0091 'International Tables Vol C Tables 4.2.6.8 and 6.1.1.4'
H H 0.0000 0.0000 'International Tables Vol C Tables 4.2.6.8 and 6.1.1.4'
N N 0.0311 0.0180 'International Tables Vol C Tables 4.2.6.8 and 6.1.1.4'
O O 0.0492 0.0322 'International Tables Vol C Tables 4.2.6.8 and 6.1.1.4'

loop_
_geom_angle_atom_site_label_1
_geom_angle_atom_site_label_2
_geom_angle_atom_site_label_3
_geom_angle
C3 C4 N1 100(3)
C3 C4 H4A 111.8
N1 C4 H4A 111.8
C3 C4 H4B 111.8
N1 C4 H4B 111.8
H4A C4 H4B 109.5
C2 C3 C4 112(3)
C2 C3 H3A 109.3
C4 C3 H3A 109.3
C2 C3 H3B 109.3
C4 C3 H3B 109.3
H3A C3 H3B 107.9
C3 C2 C1 114(3)
C3 C2 H2A 108.7
C1 C2 H2A 108.7
C3 C2 H2B 108.7
C1 C2 H2B 108.7
H2A C2 H2B 107.6
C3' C4' N1 107.0(15)
C3' C4' H4'1 110.3
N1 C4' H4'1 110.3
C3' C4' H4'2 110.3
N1 C4' H4'2 110.3
H4'1 C4' H4'2 108.6
C4' C3' C2' 105.3(13)
C4' C3' H3'1 110.7
C2' C3' H3'1 110.7
C4' C3' H3'2 110.7
C2' C3' H3'2 110.7
H3'1 C3' H3'2 108.8
C1 C2' C3' 102.5(9)
C1 C2' H2'1 111.3
C3' C2' H2'1 111.3
C1 C2' H2'2 111.3
C3' C2' H2'2 111.3
H2'1 C2' H2'2 109.2
N1 C1 C2' 107.1(6)
N1 C1 C5 109.4(3)
C2' C1 C5 107.9(5)
N1 C1 C2 96.3(14)
C5 C1 C2 119.3(14)
N1 C1 H4 110.3
C2' C1 H4 111.7
C5 C1 H4 110.3
C2 C1 H4 110.3
O2 C5 O1 124.9(4)
O2 C5 C1 118.8(4)
O1 C5 C1 116.1(4)
O3 C6 H6A 109.5
O3 C6 H6B 109.5
H6A C6 H6B 109.5
O3 C6 H6C 109.5
H6A C6 H6C 109.5
H6B C6 H6C 109.5
O3 C7 C8 125.1(5)
O3 C7 C12 114.2(4)
C8 C7 C12 120.8(5)
C7 C8 C9 119.7(4)
C7 C8 H8 120.1
C9 C8 H8 120.1
C13 C9 C10 118.2(4)
C13 C9 C8 121.8(4)
C10 C9 C8 120.0(4)
C9 C10 C16 119.5(4)
C9 C10 C11 118.3(4)
C16 C10 C11 122.2(4)
C12 C11 C10 120.6(4)
C12 C11 H11 119.7
C10 C11 H11 119.7
C11 C12 C7 120.6(5)
C11 C12 H12 119.7
C7 C12 H12 119.7
C14 C13 C9 120.9(4)
C14 C13 H13 119.6
C9 C13 H13 119.6
C13 C14 C15 121.3(4)
C13 C14 H14 119.4
C15 C14 H14 119.4
C16 C15 C14 119.0(5)
C16 C15 C17 123.5(4)
C14 C15 C17 117.5(4)
C15 C16 C10 121.1(4)
C15 C16 H16 119.5
C10 C16 H16 119.5
C19 C17 C15 114.8(4)
C19 C17 C18 109.2(4)
C15 C17 C18 107.1(4)
C19 C17 H17 108.5
C15 C17 H17 108.5
C18 C17 H17 108.5
O5 C18 O4 122.7(4)
O5 C18 C17 124.7(4)
O4 C18 C17 112.6(4)
C17 C19 H19A 109.5
C17 C19 H19B 109.5
H19A C19 H19B 109.5
C17 C19 H19C 109.5
H19A C19 H19C 109.5
H19B C19 H19C 109.5
C4' N1 C1 106.4(9)
C1 N1 C4 112.1(16)
C4' N1 H1C 115.7
C1 N1 H1C 109.2
C4 N1 H1C 109.2
C4' N1 H1D 108.3
C1 N1 H1D 109.2
C4 N1 H1D 109.2
H1C N1 H1D 107.9
C7 O3 C6 117.0(4)
C18 O4 H4E 109.5

loop_
_geom_bond_atom_site_label_1
_geom_bond_atom_site_label_2
_geom_bond_distance
C4 C3 1.52(4)
C4 N1 1.55(4)
C4 H4A 0.9700
C4 H4B 0.9700
C3 C2 1.23(4)
C3 H3A 0.9700
C3 H3B 0.9700
C2 C1 1.62(5)
C2 H2A 0.9700
C2 H2B 0.9700
C4' C3' 1.42(2)
C4' N1 1.50(2)
C4' H4'1 0.9700
C4' H4'2 0.9700
C3' C2' 1.569(19)
C3' H3'1 0.9700
C3' H3'2 0.9700
C2' C1 1.511(16)
C2' H2'1 0.9700
C2' H2'2 0.9700
C1 N1 1.507(5)
C1 C5 1.524(5)
C1 H4 0.9800
C5 O2 1.234(6)
C5 O1 1.280(5)
C6 O3 1.426(7)
C6 H6A 0.9600
C6 H6B 0.9600
C6 H6C 0.9600
C7 O3 1.365(7)
C7 C8 1.367(7)
C7 C12 1.410(7)
C8 C9 1.424(7)
C8 H8 0.9300
C9 C13 1.416(7)
C9 C10 1.415(6)
C10 C16 1.419(7)
C10 C11 1.426(7)
C11 C12 1.367(8)
C11 H11 0.9300
C12 H12 0.9300
C13 C14 1.361(8)
C13 H13 0.9300
C14 C15 1.415(6)
C14 H14 0.9300
C15 C16 1.365(6)
C15 C17 1.520(7)
C16 H16 0.9300
C17 C19 1.520(7)
C17 C18 1.532(6)
C17 H17 0.9800
C18 O5 1.194(6)
C18 O4 1.306(6)
C19 H19A 0.9600
C19 H19B 0.9600
C19 H19C 0.9600
N1 H1C 0.9000
N1 H1D 0.9000
O4 H4E 0.8200

loop_
_geom_torsion_atom_site_label_1
_geom_torsion_atom_site_label_2
_geom_torsion_atom_site_label_3
_geom_torsion_atom_site_label_4
_geom_torsion
N1 C4 C3 C2 24(4)
C4 C3 C2 C1 -25(5)
N1 C4' C3' C2' -33.8(17)
C4' C3' C2' C1 32.5(13)
C3' C2' C1 N1 -18.6(8)
C3' C2' C1 C5 99.2(5)
C3' C2' C1 C2 -53(11)
C3 C2 C1 N1 14(4)
C3 C2 C1 C2' 160(15)
C3 C2 C1 C5 130(3)
N1 C1 C5 O2 21.9(6)
C2' C1 C5 O2 -94.4(8)
C2 C1 C5 O2 -88(2)
N1 C1 C5 O1 -162.5(4)
C2' C1 C5 O1 81.2(8)
C2 C1 C5 O1 88(2)
O3 C7 C8 C9 178.4(4)
C12 C7 C8 C9 -1.0(7)
C7 C8 C9 C13 179.8(5)
C7 C8 C9 C10 -0.8(7)
C13 C9 C10 C16 2.0(6)
C8 C9 C10 C16 -177.5(4)
C13 C9 C10 C11 -178.4(4)
C8 C9 C10 C11 2.1(6)
C9 C10 C11 C12 -1.6(7)
C16 C10 C11 C12 177.9(5)
C10 C11 C12 C7 -0.2(8)
O3 C7 C12 C11 -178.0(5)
C8 C7 C12 C11 1.5(8)
C10 C9 C13 C14 -1.8(7)
C8 C9 C13 C14 177.6(4)
C9 C13 C14 C15 -0.1(7)
C13 C14 C15 C16 1.9(7)
C13 C14 C15 C17 -176.2(4)
C14 C15 C16 C10 -1.7(7)
C17 C15 C16 C10 176.3(4)
C9 C10 C16 C15 -0.2(6)
C11 C10 C16 C15 -179.8(5)
C16 C15 C17 C19 15.3(7)
C14 C15 C17 C19 -166.6(4)
C16 C15 C17 C18 -106.1(5)
C14 C15 C17 C18 71.9(5)
C19 C17 C18 O5 -52.7(7)
C15 C17 C18 O5 72.2(6)
C19 C17 C18 O4 126.3(5)
C15 C17 C18 O4 -108.8(5)
C3' C4' N1 C1 22.0(17)
C3' C4' N1 C4 166(23)
C2' C1 N1 C4' -0.5(12)
C5 C1 N1 C4' -117.2(11)
C2 C1 N1 C4' 7(2)
C2' C1 N1 C4 -5(2)
C5 C1 N1 C4 -122(2)
C2 C1 N1 C4 3(3)
C3 C4 N1 C4' -51(20)
C3 C4 N1 C1 -14(3)
C8 C7 O3 C6 -2.8(7)
C12 C7 O3 C6 176.6(4)
